data_1531795
loop_
_publ_author_name
'Wang, Yuezhou'
'Qi, Shuang'
'Zhan, Ying'
'Zhang, Nanwen'
'Wu, An-An'
'Gui, Fu'
'Guo, Kai'
'Yang, Yanru'
'Cao, Shugeng'
'Hu, Zhiyu'
'Zheng, Zhonghui'
'Song, Siyang'
'Xu, Qingyan'
'Shen, Yuemao'
'Deng, Xianming'

_publ_section_title
;
 Aspertetranones A-D, Putative Meroterpenoids from the Marine
 Algal-Associated Fungus Aspergillus sp. ZL0-1b14.
;
_journal_issue 10
_journal_name_full 'Journal of natural products'
_journal_page_first 2405
_journal_page_last 2410
_journal_paper_doi 10.1021/acs.jnatprod.5b00487
_journal_volume 78
_journal_year 2015
_chemical_absolute_configuration rm
_chemical_formula_moiety 'C22 H26 O9'
_chemical_formula_sum 'C22 H26 O9'
_chemical_formula_weight 434.43
_chemical_name_systematic
;
 ? 
;
_space_group_crystal_system monoclinic
_space_group_IT_number 4
_space_group_name_Hall 'P 2yb'
_space_group_name_H-M_alt 'P 1 21 1'
_symmetry_space_group_name_Hall 'P 2yb'
_symmetry_space_group_name_H-M 'P 1 21 1'
_atom_sites_solution_hydrogens geom
_atom_sites_solution_primary direct
_atom_sites_solution_secondary difmap
_audit_creation_date 2014-11-08
_audit_creation_method
;
Olex2 1.2
(compiled 2014.07.22 svn.r2960 for OlexSys, GUI svn.r4862)
;
_cell_angle_alpha 90.00
_cell_angle_beta 101.3168(18)
_cell_angle_gamma 90.00
_cell_formula_units_Z 2
_cell_length_a 6.58475(12)
_cell_length_b 12.3394(2)
_cell_length_c 13.1873(3)
_cell_measurement_reflns_used 10248
_cell_measurement_temperature 100(2)
_cell_measurement_theta_max 65.5600
_cell_measurement_theta_min 6.8360
_cell_volume 1050.66(4)
_computing_cell_refinement 'CrysAlisPro, Agilent Technologies'
_computing_data_collection 'CrysAlisPro, Agilent Technologies'
_computing_data_reduction 'CrysAlisPro, Agilent Technologies'
_computing_molecular_graphics 'Olex2 (Dolomanov et al., 2009)'
_computing_publication_material 'Olex2 (Dolomanov et al., 2009)'
_computing_structure_refinement 'SHELXL-97 (Sheldrick, 1997)'
_computing_structure_solution 'SHELXS-97 (Sheldrick, 1990)'
_diffrn_ambient_temperature 100(2)
_diffrn_measured_fraction_theta_full 0.987
_diffrn_measured_fraction_theta_max 0.987
_diffrn_measurement_device_type 'SuperNova, Dual, Cu at zero, Atlas'
_diffrn_radiation_monochromator mirror
_diffrn_radiation_type CuK\a
_diffrn_radiation_wavelength 1.54184
_diffrn_reflns_av_R_equivalents 0.0212
_diffrn_reflns_av_unetI/netI 0.0123
_diffrn_reflns_limit_h_max 7
_diffrn_reflns_limit_h_min -7
_diffrn_reflns_limit_k_max 14
_diffrn_reflns_limit_k_min -13
_diffrn_reflns_limit_l_max 15
_diffrn_reflns_limit_l_min -15
_diffrn_reflns_number 14211
_diffrn_reflns_theta_full 65.56
_diffrn_reflns_theta_max 65.56
_diffrn_reflns_theta_min 6.85
_diffrn_source 'SuperNova (Cu) X-ray Source'
_exptl_absorpt_coefficient_mu 0.901
_exptl_absorpt_correction_T_max 0.9314
_exptl_absorpt_correction_T_min 0.5328
_exptl_absorpt_correction_type multi-scan
_exptl_absorpt_process_details 'CrysAlisPro, Agilent Technologies'
_exptl_crystal_colour colorless
_exptl_crystal_density_diffrn 1.373
_exptl_crystal_density_meas ?
_exptl_crystal_density_method 'not measured'
_exptl_crystal_description stick
_exptl_crystal_F_000 460
_exptl_crystal_size_max 0.8
_exptl_crystal_size_mid 0.2
_exptl_crystal_size_min 0.08
_refine_diff_density_max 0.214
_refine_diff_density_min -0.146
_refine_diff_density_rms 0.031
_refine_ls_abs_structure_details 'Flack H D (1983), Acta Cryst. A39, 876-881'
_refine_ls_abs_structure_Flack 0.02(11)
_refine_ls_extinction_method none
_refine_ls_goodness_of_fit_ref 1.045
_refine_ls_hydrogen_treatment constr
_refine_ls_matrix_type full
_refine_ls_number_parameters 289
_refine_ls_number_reflns 3499
_refine_ls_number_restraints 1
_refine_ls_restrained_S_all 1.045
_refine_ls_R_factor_all 0.0252
_refine_ls_R_factor_gt 0.0251
_refine_ls_shift/su_max 0.002
_refine_ls_shift/su_mean 0.000
_refine_ls_structure_factor_coef Fsqd
_refine_ls_weighting_details 'calc w=1/[\s^2^(Fo^2^)+(0.0389P)^2^+0.2431P] where P=(Fo^2^+2Fc^2^)/3'
_refine_ls_weighting_scheme calc
_refine_ls_wR_factor_gt 0.0663
_refine_ls_wR_factor_ref 0.0664
_reflns_number_gt 3486
_reflns_number_total 3499
_reflns_threshold_expression >2sigma(I)
_cod_data_source_file np5b00487_si_002.cif
_cod_data_source_block compound
_cod_depositor_comments
;
The following automatic conversions were performed:

'_exptl_crystal_density_meas' value 'not measured' was changed to '?'
- the value is perceived as not measured.

Automatic conversion script
Id: cif_fix_values 3271 2015-04-21 07:52:19Z andrius 

 Adding full bibliography for 1531795.cif.
;
_cod_original_cell_volume 1050.67(3)
_cod_database_code 1531795
_olex2_refinement_description
;
1. Others
 Fixed Uiso: H1A(0.031) H4(0.03) H7(0.035) H4A(0.02) H10A(0.031) H10B(0.031)
 H10C(0.031) H2A(0.038) H2B(0.038) H2C(0.038) H7A(0.048) H7B(0.048) H7C(0.048)
 H9A(0.028) H9B(0.028) H13(0.024) H15(0.022) H1AA(0.047) H1AB(0.047)
 H1AC(0.047) H1BA(0.047) H1BB(0.047) H1BC(0.047) H1CA(0.047) H1CB(0.047)
 H1CC(0.047)
 Fixed X: H1A(0.7041) H4(0.048) H7(0.578) H4A(0.3867) H10A(0.2904)
 H10B(0.2339) H10C(0.4128) H2A(0.7854) H2B(1.0018) H2C(0.9959) H7A(0.3521)
 H7B(0.1367) H7C(0.2095) H9A(0.0363) H9B(0.1936) H13(0.3043) H15(0.7047)
 H1AA(0.566) H1AB(0.4054) H1AC(0.6267) H1BA(1.386) H1BB(1.3494) H1BC(1.2318)
 H1CA(-0.2031) H1CB(-0.193) H1CC(-0.1227)
 Fixed Y: H1A(0.3705) H4(0.4438) H7(0.4669) H4A(0.3708) H10A(0.5095)
 H10B(0.6064) H10C(0.6221) H2A(0.3827) H2B(0.3922) H2C(0.3498) H7A(0.3146)
 H7B(0.2933) H7C(0.2146) H9A(0.598) H9B(0.6332) H13(0.6826) H15(0.5812)
 H1AA(0.7905) H1AB(0.7495) H1AC(0.6921) H1BA(0.6123) H1BB(0.4862) H1BC(0.5439)
 H1CA(0.3287) H1CB(0.3639) H1CC(0.2447)
 Fixed Z: H1A(0.8691) H4(0.8403) H7(0.6918) H4A(0.9054) H10A(1.0208)
 H10B(0.9395) H10C(1.0397) H2A(1.1702) H2B(1.2499) H2C(1.1347) H7A(0.5281)
 H7B(0.4504) H7C(0.5471) H9A(0.6459) H9B(0.5735) H13(0.7901) H15(0.8342)
 H1AA(0.7396) H1AB(0.6398) H1AC(0.6722) H1BA(1.2849) H1BB(1.2593) H1BC(1.3399)
 H1CA(0.5117) H1CB(0.6294) H1CC(0.6032)
;
_olex2_submission_special_instructions 'No special instructions were received'

loop_
_space_group_symop_id
_space_group_symop_operation_xyz
1 'x, y, z'
2 '-x, y+1/2, -z'

loop_
_atom_site_label
_atom_site_type_symbol
_atom_site_fract_x
_atom_site_fract_y
_atom_site_fract_z
_atom_site_U_iso_or_equiv
_atom_site_adp_type
_atom_site_occupancy
_atom_site_symmetry_multiplicity
_atom_site_calc_flag
_atom_site_refinement_flags
O1 O 0.60531(15) 0.38592(8) 0.82059(7) 0.0204(2) Uani 1 1 d .
H1A H 0.7041 0.3705 0.8691 0.031 Uiso 1 1 calc R
O2 O 1.00903(15) 0.82968(8) 1.06580(8) 0.0223(2) Uani 1 1 d .
O3 O 1.11948(14) 0.68648(8) 1.15963(7) 0.0217(2) Uani 1 1 d .
O4 O 0.08027(14) 0.48860(8) 0.79817(7) 0.0198(2) Uani 1 1 d .
H4 H 0.0480 0.4438 0.8403 0.030 Uiso 1 1 calc R
O5 O 0.67859(14) 0.48693(8) 1.00594(7) 0.0187(2) Uani 1 1 d .
O6 O 0.23255(17) 0.26280(8) 0.74226(8) 0.0261(2) Uani 1 1 d .
O7 O 0.48842(16) 0.50058(9) 0.64928(8) 0.0237(2) Uani 1 1 d .
H7 H 0.5780 0.4669 0.6918 0.035 Uiso 1 1 calc R
O8 O 0.62772(17) 0.80033(8) 0.91928(8) 0.0256(2) Uani 1 1 d .
C1 C 0.9784(2) 0.73323(12) 1.08150(11) 0.0196(3) Uani 1 1 d .
O9 O 0.0159(3) 0.49148(11) 0.45459(9) 0.0504(4) Uani 1 1 d .
C3 C 0.8231(2) 0.66485(12) 1.02451(11) 0.0197(3) Uani 1 1 d .
C4 C 0.4374(2) 0.42732(11) 0.86205(11) 0.0168(3) Uani 1 1 d .
H4A H 0.3867 0.3708 0.9054 0.020 Uiso 1 1 calc R
C5 C 0.8169(2) 0.55758(12) 1.05508(11) 0.0185(3) Uani 1 1 d .
C6 C 0.6744(2) 0.70521(12) 0.93333(11) 0.0190(3) Uani 1 1 d .
C10 C 0.3465(2) 0.57029(13) 0.98715(11) 0.0208(3) Uani 1 1 d .
H10A H 0.2904 0.5095 1.0208 0.031 Uiso 1 1 calc R
H10B H 0.2339 0.6064 0.9395 0.031 Uiso 1 1 calc R
H10C H 0.4128 0.6221 1.0397 0.031 Uiso 1 1 calc R
C8 C 0.0980(2) 0.36208(13) 0.58922(11) 0.0231(3) Uani 1 1 d .
C2 C 0.9329(2) 0.39977(12) 1.17731(12) 0.0251(3) Uani 1 1 d .
H2A H 0.7854 0.3827 1.1702 0.038 Uiso 1 1 calc R
H2B H 1.0018 0.3922 1.2499 0.038 Uiso 1 1 calc R
H2C H 0.9959 0.3498 1.1347 0.038 Uiso 1 1 calc R
C7 C 0.2091(3) 0.28961(15) 0.52268(12) 0.0323(4) Uani 1 1 d .
H7A H 0.3521 0.3146 0.5281 0.048 Uiso 1 1 calc R
H7B H 0.1367 0.2933 0.4504 0.048 Uiso 1 1 calc R
H7C H 0.2095 0.2146 0.5471 0.048 Uiso 1 1 calc R
C9 C 0.1536(2) 0.57298(13) 0.61508(11) 0.0231(3) Uani 1 1 d .
H9A H 0.0363 0.5980 0.6459 0.028 Uiso 1 1 calc R
H9B H 0.1936 0.6332 0.5735 0.028 Uiso 1 1 calc R
C11 C 0.9567(2) 0.51438(12) 1.14218(11) 0.0204(3) Uani 1 1 d .
C12 C 0.5057(2) 0.52822(11) 0.92722(10) 0.0171(3) Uani 1 1 d .
C13 C 0.4216(2) 0.64647(11) 0.76548(11) 0.0203(3) Uani 1 1 d .
H13 H 0.3043 0.6826 0.7901 0.024 Uiso 1 1 calc R
C14 C 0.2673(2) 0.45461(12) 0.76827(11) 0.0181(3) Uani 1 1 d .
C15 C 0.5864(2) 0.61436(12) 0.86049(10) 0.0181(3) Uani 1 1 d .
H15 H 0.7047 0.5812 0.8342 0.022 Uiso 1 1 calc R
C16 C 1.1083(2) 0.58119(12) 1.18972(11) 0.0220(3) Uani 1 1 d .
C17 C 0.2083(2) 0.35180(12) 0.70224(11) 0.0197(3) Uani 1 1 d .
C18 C 0.3362(2) 0.54490(12) 0.70153(11) 0.0193(3) Uani 1 1 d .
C19 C 0.0851(2) 0.47781(14) 0.54545(11) 0.0280(3) Uani 1 1 d .
C1A C 0.5132(3) 0.72687(14) 0.69823(12) 0.0313(4) Uani 1 1 d .
H1AA H 0.5660 0.7905 0.7396 0.047 Uiso 1 1 calc R
H1AB H 0.4054 0.7495 0.6398 0.047 Uiso 1 1 calc R
H1AC H 0.6267 0.6921 0.6722 0.047 Uiso 1 1 calc R
C1B C 1.2840(3) 0.55349(14) 1.27585(13) 0.0311(4) Uani 1 1 d .
H1BA H 1.3860 0.6123 1.2849 0.047 Uiso 1 1 calc R
H1BB H 1.3494 0.4862 1.2593 0.047 Uiso 1 1 calc R
H1BC H 1.2318 0.5439 1.3399 0.047 Uiso 1 1 calc R
C1C C -0.1256(2) 0.32110(15) 0.58279(12) 0.0310(4) Uani 1 1 d .
H1CA H -0.2031 0.3287 0.5117 0.047 Uiso 1 1 calc R
H1CB H -0.1930 0.3639 0.6294 0.047 Uiso 1 1 calc R
H1CC H -0.1227 0.2447 0.6032 0.047 Uiso 1 1 calc R

loop_
_atom_site_aniso_label
_atom_site_aniso_U_11
_atom_site_aniso_U_22
_atom_site_aniso_U_33
_atom_site_aniso_U_23
_atom_site_aniso_U_13
_atom_site_aniso_U_12
O1 0.0187(5) 0.0202(5) 0.0215(5) -0.0025(4) 0.0018(4) 0.0051(4)
O2 0.0229(5) 0.0196(6) 0.0238(5) -0.0013(4) 0.0026(4) -0.0040(4)
O3 0.0203(5) 0.0220(6) 0.0214(5) -0.0017(4) 0.0007(4) -0.0015(4)
O4 0.0179(5) 0.0183(5) 0.0234(5) 0.0006(4) 0.0043(4) 0.0015(4)
O5 0.0203(5) 0.0165(5) 0.0178(5) -0.0003(4) -0.0002(4) -0.0004(4)
O6 0.0321(6) 0.0173(6) 0.0270(5) -0.0022(4) 0.0012(4) -0.0010(4)
O7 0.0248(5) 0.0259(6) 0.0212(5) -0.0005(4) 0.0068(4) 0.0011(4)
O8 0.0311(6) 0.0161(6) 0.0272(5) -0.0004(4) -0.0001(4) 0.0015(4)
C1 0.0191(7) 0.0217(8) 0.0190(7) -0.0020(6) 0.0063(6) 0.0000(6)
O9 0.0832(10) 0.0351(7) 0.0230(6) 0.0003(6) -0.0136(6) -0.0081(7)
C3 0.0191(7) 0.0205(8) 0.0200(7) -0.0011(6) 0.0051(6) 0.0003(6)
C4 0.0176(7) 0.0141(7) 0.0186(7) 0.0008(5) 0.0033(5) 0.0006(5)
C5 0.0181(7) 0.0204(7) 0.0183(6) -0.0044(6) 0.0069(5) 0.0000(6)
C6 0.0183(6) 0.0184(8) 0.0211(7) 0.0003(6) 0.0057(5) -0.0016(6)
C10 0.0217(7) 0.0207(7) 0.0207(7) -0.0026(6) 0.0055(5) -0.0003(6)
C8 0.0235(7) 0.0241(8) 0.0207(7) -0.0036(6) 0.0017(6) -0.0016(6)
C2 0.0305(8) 0.0226(8) 0.0207(7) 0.0011(6) 0.0012(6) 0.0016(6)
C7 0.0352(9) 0.0371(10) 0.0250(8) -0.0104(7) 0.0069(7) -0.0006(7)
C9 0.0263(7) 0.0205(8) 0.0201(7) 0.0025(6) -0.0012(6) 0.0012(6)
C11 0.0219(7) 0.0214(8) 0.0179(7) -0.0017(6) 0.0040(5) 0.0023(6)
C12 0.0172(6) 0.0172(7) 0.0163(6) 0.0013(5) 0.0015(5) 0.0007(5)
C13 0.0218(7) 0.0164(7) 0.0212(7) 0.0000(6) 0.0007(6) 0.0005(6)
C14 0.0177(7) 0.0166(7) 0.0196(7) -0.0009(6) 0.0023(5) 0.0017(5)
C15 0.0193(7) 0.0171(7) 0.0181(7) -0.0017(6) 0.0041(5) 0.0002(5)
C16 0.0232(7) 0.0228(8) 0.0200(7) -0.0017(6) 0.0039(6) 0.0024(6)
C17 0.0173(7) 0.0194(8) 0.0226(7) -0.0025(6) 0.0047(5) -0.0001(5)
C18 0.0202(7) 0.0189(7) 0.0184(7) -0.0005(6) 0.0028(5) 0.0002(6)
C19 0.0321(8) 0.0289(9) 0.0204(8) 0.0000(7) -0.0016(6) -0.0020(7)
C1A 0.0404(9) 0.0261(9) 0.0242(8) 0.0058(7) -0.0015(7) -0.0102(7)
C1B 0.0291(8) 0.0289(9) 0.0305(8) 0.0011(7) -0.0063(7) -0.0005(7)
C1C 0.0250(8) 0.0385(10) 0.0274(8) -0.0066(7) -0.0002(6) -0.0045(7)

loop_
_atom_type_symbol
_atom_type_description
_atom_type_scat_dispersion_real
_atom_type_scat_dispersion_imag
_atom_type_scat_source
C C 0.0181 0.0091 'International Tables Vol C Tables 4.2.6.8 and 6.1.1.4'
H H 0.0000 0.0000 'International Tables Vol C Tables 4.2.6.8 and 6.1.1.4'
O O 0.0492 0.0322 'International Tables Vol C Tables 4.2.6.8 and 6.1.1.4'

loop_
_geom_angle_atom_site_label_1
_geom_angle_atom_site_label_2
_geom_angle_atom_site_label_3
_geom_angle
C4 O1 H1A 109.5
C16 O3 C1 123.47(11)
C14 O4 H4 109.5
C5 O5 C12 118.43(11)
C18 O7 H7 109.5
O2 C1 O3 115.06(13)
O2 C1 C3 127.54(14)
O3 C1 C3 117.28(13)
C1 C3 C6 121.49(13)
C5 C3 C1 118.17(13)
C5 C3 C6 120.32(13)
O1 C4 H4A 110.0
O1 C4 C12 110.08(11)
O1 C4 C14 105.60(11)
C12 C4 H4A 110.0
C12 C4 C14 111.23(11)
C14 C4 H4A 110.0
O5 C5 C3 122.62(13)
O5 C5 C11 114.72(13)
C3 C5 C11 122.65(13)
O8 C6 C3 123.69(13)
O8 C6 C15 124.23(13)
C3 C6 C15 112.07(12)
H10A C10 H10B 109.5
H10A C10 H10C 109.5
H10B C10 H10C 109.5
C12 C10 H10A 109.5
C12 C10 H10B 109.5
C12 C10 H10C 109.5
C7 C8 C19 108.92(13)
C7 C8 C1C 109.53(13)
C17 C8 C7 108.67(12)
C17 C8 C19 115.07(12)
C17 C8 C1C 106.97(12)
C19 C8 C1C 107.57(13)
H2A C2 H2B 109.5
H2A C2 H2C 109.5
H2B C2 H2C 109.5
C11 C2 H2A 109.5
C11 C2 H2B 109.5
C11 C2 H2C 109.5
C8 C7 H7A 109.5
C8 C7 H7B 109.5
C8 C7 H7C 109.5
H7A C7 H7B 109.5
H7A C7 H7C 109.5
H7B C7 H7C 109.5
H9A C9 H9B 107.9
C18 C9 H9A 109.2
C18 C9 H9B 109.2
C19 C9 H9A 109.2
C19 C9 H9B 109.2
C19 C9 C18 112.14(13)
C5 C11 C2 120.58(13)
C16 C11 C5 116.55(14)
C16 C11 C2 122.87(13)
O5 C12 C4 102.47(10)
O5 C12 C10 105.52(10)
O5 C12 C15 109.64(11)
C4 C12 C15 109.71(11)
C10 C12 C4 114.37(12)
C10 C12 C15 114.28(12)
C15 C13 H13 108.4
C15 C13 C18 110.88(11)
C18 C13 H13 108.4
C1A C13 H13 108.4
C1A C13 C15 110.09(12)
C1A C13 C18 110.50(12)
O4 C14 C4 112.00(11)
O4 C14 C17 105.19(11)
O4 C14 C18 108.17(11)
C4 C14 C17 109.70(11)
C4 C14 C18 111.63(11)
C18 C14 C17 109.95(11)
C6 C15 C12 106.28(11)
C6 C15 C13 116.50(12)
C6 C15 H15 107.2
C12 C15 C13 112.07(11)
C12 C15 H15 107.2
C13 C15 H15 107.2
O3 C16 C1B 111.17(13)
C11 C16 O3 121.57(13)
C11 C16 C1B 127.24(15)
O6 C17 C8 119.65(13)
O6 C17 C14 120.03(13)
C8 C17 C14 120.00(13)
O7 C18 C9 104.51(11)
O7 C18 C13 110.89(11)
O7 C18 C14 108.12(11)
C9 C18 C13 111.76(12)
C9 C18 C14 108.27(12)
C14 C18 C13 112.88(11)
O9 C19 C8 119.01(14)
O9 C19 C9 120.42(15)
C9 C19 C8 120.56(13)
C13 C1A H1AA 109.5
C13 C1A H1AB 109.5
C13 C1A H1AC 109.5
H1AA C1A H1AB 109.5
H1AA C1A H1AC 109.5
H1AB C1A H1AC 109.5
C16 C1B H1BA 109.5
C16 C1B H1BB 109.5
C16 C1B H1BC 109.5
H1BA C1B H1BB 109.5
H1BA C1B H1BC 109.5
H1BB C1B H1BC 109.5
C8 C1C H1CA 109.5
C8 C1C H1CB 109.5
C8 C1C H1CC 109.5
H1CA C1C H1CB 109.5
H1CA C1C H1CC 109.5
H1CB C1C H1CC 109.5

loop_
_geom_bond_atom_site_label_1
_geom_bond_atom_site_label_2
_geom_bond_distance
O1 H1A 0.8400
O1 C4 1.4213(17)
O2 C1 1.2314(19)
O3 C1 1.3717(18)
O3 C16 1.3647(19)
O4 H4 0.8400
O4 C14 1.4278(17)
O5 C5 1.3335(18)
O5 C12 1.4728(16)
O6 C17 1.2154(19)
O7 H7 0.8400
O7 C18 1.4315(18)
O8 C6 1.2183(19)
C1 C3 1.422(2)
O9 C19 1.2073(19)
C3 C5 1.387(2)
C3 C6 1.480(2)
C4 H4A 1.0000
C4 C12 1.5295(19)
C4 C14 1.5341(19)
C5 C11 1.427(2)
C6 C15 1.515(2)
C10 H10A 0.9800
C10 H10B 0.9800
C10 H10C 0.9800
C10 C12 1.5225(19)
C8 C7 1.535(2)
C8 C17 1.530(2)
C8 C19 1.536(2)
C8 C1C 1.543(2)
C2 H2A 0.9800
C2 H2B 0.9800
C2 H2C 0.9800
C2 C11 1.506(2)
C7 H7A 0.9800
C7 H7B 0.9800
C7 H7C 0.9800
C9 H9A 0.9900
C9 H9B 0.9900
C9 C18 1.5256(19)
C9 C19 1.504(2)
C11 C16 1.350(2)
C12 C15 1.5395(19)
C13 H13 1.0000
C13 C15 1.5397(19)
C13 C18 1.5531(19)
C13 C1A 1.531(2)
C14 C17 1.545(2)
C14 C18 1.542(2)
C15 H15 1.0000
C16 C1B 1.493(2)
C1A H1AA 0.9800
C1A H1AB 0.9800
C1A H1AC 0.9800
C1B H1BA 0.9800
C1B H1BB 0.9800
C1B H1BC 0.9800
C1C H1CA 0.9800
C1C H1CB 0.9800
C1C H1CC 0.9800
